data_7712024
loop_
_publ_author_name
'Chen, Chao'
'Lv, He'
'Xu, Hao'
'Zhu, Dancheng'
'Shen, Chao'

_publ_section_title
;
 Cyclometalated Ru(II)-NHC complexes with phenanthroline ligands induce
 apoptosis mediated by mitochondria and endoplasmic reticulum stress in
 cancer cells.
;
_journal_issue 6
_journal_name_full 'Dalton transactions (Cambridge, England : 2003)'
_journal_page_first 1671
_journal_page_last 1679
_journal_paper_doi 10.1039/d2dt03405k
_journal_volume 52
_journal_year 2023
_chemical_formula_sum 'C35 H29 F12 N7 P2 Ru'
_chemical_formula_weight 938.66
_space_group_IT_number 14
_space_group_name_Hall '-P 2ybc'
_space_group_name_H-M_alt 'P 1 21/c 1'
_symmetry_cell_setting monoclinic
_symmetry_space_group_name_H-M 'P 1 21/c 1'
_atom_sites_solution_hydrogens geom
_atom_sites_solution_primary direct
_atom_sites_solution_secondary difmap
_audit_creation_method SHELXL-97
_audit_update_record
;
2022-10-03 deposited with the CCDC.	2022-12-26 downloaded from the CCDC.
;
_cell_angle_alpha 90.00
_cell_angle_beta 107.175(6)
_cell_angle_gamma 90.00
_cell_formula_units_Z 4
_cell_length_a 17.9763(9)
_cell_length_b 11.8371(6)
_cell_length_c 18.6576(12)
_cell_measurement_reflns_used 6693
_cell_measurement_temperature 293(2)
_cell_measurement_theta_max 23.934
_cell_measurement_theta_min 2.458
_cell_volume 3793.1(4)
_computing_cell_refinement 'Bruker FRAMBO'
_computing_data_collection 'Bruker FRAMBO'
_computing_data_reduction 'Bruker SAINT'
_computing_molecular_graphics 'Bruker SHELXTL'
_computing_publication_material 'Bruker SHELXTL'
_computing_structure_refinement 'SHELXL-97 (Sheldrick, 1997)'
_computing_structure_solution 'SHELXS-97 (Sheldrick, 1990)'
_diffrn_ambient_temperature 293(2)
_diffrn_measured_fraction_theta_full 0.998
_diffrn_measured_fraction_theta_max 0.998
_diffrn_measurement_device_type 'CCD area detector'
_diffrn_measurement_method 'phi and omega scans'
_diffrn_radiation_monochromator graphite
_diffrn_radiation_source 'fine-focus sealed tube'
_diffrn_radiation_type MoK\a
_diffrn_radiation_wavelength 0.71073
_diffrn_reflns_av_R_equivalents 0.0520
_diffrn_reflns_av_sigmaI/netI 0.0539
_diffrn_reflns_limit_h_max 18
_diffrn_reflns_limit_h_min -21
_diffrn_reflns_limit_k_max 14
_diffrn_reflns_limit_k_min -11
_diffrn_reflns_limit_l_max 22
_diffrn_reflns_limit_l_min -22
_diffrn_reflns_number 17302
_diffrn_reflns_theta_full 25.01
_diffrn_reflns_theta_max 25.01
_diffrn_reflns_theta_min 2.88
_exptl_absorpt_coefficient_mu 0.594
_exptl_absorpt_correction_T_max 0.798
_exptl_absorpt_correction_T_min 0.765
_exptl_absorpt_correction_type multi-scan
_exptl_absorpt_process_details sadabs
_exptl_crystal_colour YELLOW
_exptl_crystal_density_diffrn 1.644
_exptl_crystal_density_method 'not measured'
_exptl_crystal_description BLOCK
_exptl_crystal_F_000 1880
_exptl_crystal_size_max 0.45
_exptl_crystal_size_mid 0.42
_exptl_crystal_size_min 0.38
_refine_diff_density_max 0.759
_refine_diff_density_min -0.708
_refine_diff_density_rms 0.084
_refine_ls_extinction_method none
_refine_ls_goodness_of_fit_ref 1.056
_refine_ls_hydrogen_treatment constr
_refine_ls_matrix_type full
_refine_ls_number_parameters 516
_refine_ls_number_reflns 6677
_refine_ls_number_restraints 0
_refine_ls_restrained_S_all 1.056
_refine_ls_R_factor_all 0.0864
_refine_ls_R_factor_gt 0.0596
_refine_ls_shift/su_max 0.000
_refine_ls_shift/su_mean 0.000
_refine_ls_structure_factor_coef Fsqd
_refine_ls_weighting_details 'calc w=1/[\s^2^(Fo^2^)+(0.0810P)^2^+5.9041P] where P=(Fo^2^+2Fc^2^)/3'
_refine_ls_weighting_scheme calc
_refine_ls_wR_factor_gt 0.1501
_refine_ls_wR_factor_ref 0.1797
_reflns_number_gt 4855
_reflns_number_total 6677
_reflns_threshold_expression >2sigma(I)
_cod_data_source_file d2dt03405k2.cif
_cod_data_source_block Ru2
_cod_depositor_comments 'Adding full bibliography for 7712023--7712026.cif.'
_cod_original_sg_symbol_H-M P2(1)/c
_cod_database_code 7712024

loop_
_symmetry_equiv_pos_as_xyz
'x, y, z'
'-x, y+1/2, -z+1/2'
'-x, -y, -z'
'x, -y-1/2, z-1/2'

loop_
_atom_site_label
_atom_site_type_symbol
_atom_site_fract_x
_atom_site_fract_y
_atom_site_fract_z
_atom_site_U_iso_or_equiv
_atom_site_adp_type
_atom_site_occupancy
_atom_site_symmetry_multiplicity
_atom_site_calc_flag
_atom_site_refinement_flags
_atom_site_disorder_assembly
_atom_site_disorder_group
Ru1 Ru 0.26412(2) 0.10854(4) 0.05554(2) 0.04863(18) Uani 1 1 d . . .
N4 N 0.3592(2) 0.1814(4) 0.0332(2) 0.0482(10) Uani 1 1 d . . .
N1 N 0.1850(2) 0.1901(4) -0.0313(2) 0.0519(10) Uani 1 1 d . . .
N6 N 0.1726(3) 0.0216(4) 0.0724(3) 0.0588(11) Uani 1 1 d . . .
N7 N 0.3350(3) 0.0251(4) 0.1447(3) 0.0527(10) Uani 1 1 d . . .
N5 N 0.2923(2) -0.0170(4) -0.0148(3) 0.0542(11) Uani 1 1 d . . .
C28 C 0.3518(3) 0.0168(4) -0.0418(3) 0.0483(12) Uani 1 1 d . . .
C24 C 0.3884(3) 0.1206(4) -0.0152(3) 0.0483(12) Uani 1 1 d . . .
N2 N 0.1845(2) 0.3155(4) 0.0615(2) 0.0523(10) Uani 1 1 d . . .
C13 C 0.3153(3) 0.2427(5) 0.2405(3) 0.0576(14) Uani 1 1 d . . .
H13A H 0.3392 0.3051 0.2728 0.069 Uiso 1 1 calc R . .
H13B H 0.3556 0.2066 0.2237 0.069 Uiso 1 1 calc R . .
N3 N 0.2566(2) 0.2879(4) 0.1753(2) 0.0514(10) Uani 1 1 d . . .
C6 C 0.2380(3) 0.2417(4) 0.1071(3) 0.0507(12) Uani 1 1 d . . .
C23 C 0.4530(3) 0.1566(5) -0.0363(3) 0.0548(13) Uani 1 1 d . . .
C12 C 0.2156(3) 0.3889(4) 0.1759(4) 0.0554(14) Uani 1 1 d . . .
C7 C 0.1706(3) 0.4074(4) 0.1035(4) 0.0557(14) Uani 1 1 d . . .
C14 C 0.2851(4) 0.1586(5) 0.2860(3) 0.0586(14) Uani 1 1 d . . .
C15 C 0.3349(5) 0.1211(6) 0.3529(4) 0.084(2) Uani 1 1 d . . .
H15 H 0.3859 0.1475 0.3690 0.101 Uiso 1 1 calc R . .
C5 C 0.1535(3) 0.2852(5) -0.0139(3) 0.0565(14) Uani 1 1 d . . .
C26 C 0.4407(4) -0.0066(6) -0.1166(4) 0.0697(17) Uani 1 1 d . . .
H26 H 0.4567 -0.0469 -0.1523 0.084 Uiso 1 1 calc R . .
C4 C 0.0940(3) 0.3433(6) -0.0659(4) 0.0716(17) Uani 1 1 d . . .
H4 H 0.0726 0.4087 -0.0528 0.086 Uiso 1 1 calc R . .
C27 C 0.3772(3) -0.0480(5) -0.0928(3) 0.0592(14) Uani 1 1 d . . .
C35 C 0.4088(6) -0.0973(6) 0.2577(4) 0.106(3) Uani 1 1 d . . .
H35A H 0.4462 -0.0514 0.2931 0.159 Uiso 1 1 calc R . .
H35B H 0.4351 -0.1582 0.2413 0.159 Uiso 1 1 calc R . .
H35C H 0.3722 -0.1275 0.2810 0.159 Uiso 1 1 calc R . .
C2 C 0.0997(4) 0.2050(7) -0.1555(4) 0.082(2) Uani 1 1 d . . .
H2 H 0.0824 0.1762 -0.2039 0.098 Uiso 1 1 calc R . .
C18 C 0.1873(5) 0.0345(7) 0.3054(5) 0.094(2) Uani 1 1 d . . .
H18 H 0.1373 0.0043 0.2886 0.113 Uiso 1 1 calc R . .
C21 C 0.4613(3) 0.3149(5) 0.0447(4) 0.0645(15) Uani 1 1 d . . .
H21 H 0.4860 0.3804 0.0671 0.077 Uiso 1 1 calc R . .
C22 C 0.4899(3) 0.2571(5) -0.0039(4) 0.0646(15) Uani 1 1 d . . .
H22 H 0.5334 0.2836 -0.0159 0.078 Uiso 1 1 calc R . .
C31 C 0.2591(4) -0.1156(5) -0.0367(4) 0.0688(17) Uani 1 1 d . . .
H31 H 0.2200 -0.1409 -0.0173 0.083 Uiso 1 1 calc R . .
C20 C 0.3955(3) 0.2768(5) 0.0611(3) 0.0600(14) Uani 1 1 d . . .
H20 H 0.3758 0.3197 0.0931 0.072 Uiso 1 1 calc R . .
C25 C 0.4779(4) 0.0897(6) -0.0883(4) 0.0702(17) Uani 1 1 d . . .
H25 H 0.5207 0.1128 -0.1030 0.084 Uiso 1 1 calc R . .
C11 C 0.2163(4) 0.4602(5) 0.2341(4) 0.0696(17) Uani 1 1 d . . .
H11 H 0.2462 0.4449 0.2830 0.084 Uiso 1 1 calc R . .
C19 C 0.2108(4) 0.1143(5) 0.2619(4) 0.0738(18) Uani 1 1 d . . .
H19 H 0.1764 0.1378 0.2166 0.089 Uiso 1 1 calc R . .
C34 C 0.3676(4) -0.0285(5) 0.1930(4) 0.0647(15) Uani 1 1 d . . .
C29 C 0.3397(4) -0.1496(6) -0.1164(4) 0.0767(19) Uani 1 1 d . . .
H29 H 0.3543 -0.1944 -0.1509 0.092 Uiso 1 1 calc R . .
C3 C 0.0685(4) 0.3000(7) -0.1372(4) 0.085(2) Uani 1 1 d . . .
H3 H 0.0291 0.3368 -0.1733 0.102 Uiso 1 1 calc R . .
C8 C 0.1261(4) 0.5047(6) 0.0855(5) 0.081(2) Uani 1 1 d . . .
H8 H 0.0970 0.5204 0.0364 0.097 Uiso 1 1 calc R . .
C1 C 0.1573(3) 0.1515(6) -0.1017(3) 0.0691(17) Uani 1 1 d . . .
H1 H 0.1781 0.0854 -0.1145 0.083 Uiso 1 1 calc R . .
C16 C 0.3088(7) 0.0434(7) 0.3966(4) 0.106(3) Uani 1 1 d . . .
H16 H 0.3416 0.0212 0.4431 0.128 Uiso 1 1 calc R . .
C10 C 0.1702(4) 0.5560(6) 0.2164(6) 0.093(2) Uani 1 1 d . . .
H10 H 0.1685 0.6064 0.2541 0.112 Uiso 1 1 calc R . .
C9 C 0.1271(4) 0.5769(6) 0.1435(6) 0.096(3) Uani 1 1 d . . .
H9 H 0.0974 0.6424 0.1331 0.115 Uiso 1 1 calc R . .
C30 C 0.2814(4) -0.1831(6) -0.0887(4) 0.081(2) Uani 1 1 d . . .
H30 H 0.2561 -0.2513 -0.1043 0.097 Uiso 1 1 calc R . .
C17 C 0.2357(7) 0.0003(6) 0.3713(5) 0.100(3) Uani 1 1 d . . .
H17 H 0.2190 -0.0530 0.3998 0.120 Uiso 1 1 calc R . .
P2 P 0.39573(14) 0.60375(16) 0.15171(13) 0.0870(6) Uani 1 1 d . . .
F12 F 0.4031(4) 0.4812(4) 0.1886(3) 0.138(2) Uani 1 1 d . . .
F11 F 0.4700(3) 0.6409(5) 0.2181(4) 0.144(2) Uani 1 1 d . . .
F8 F 0.4515(4) 0.5631(4) 0.1052(4) 0.144(2) Uani 1 1 d . . .
F7 F 0.3905(3) 0.7256(4) 0.1170(3) 0.1219(17) Uani 1 1 d . . .
F9 F 0.3240(4) 0.5601(6) 0.0892(4) 0.174(3) Uani 1 1 d . . .
F10 F 0.3446(4) 0.6419(5) 0.2014(3) 0.142(2) Uani 1 1 d . . .
P1 P 0.03891(11) 0.7514(2) 0.38537(12) 0.0863(6) Uani 1 1 d . . .
F1 F 0.0103(5) 0.8660(7) 0.3499(5) 0.206(4) Uani 1 1 d . . .
F2 F 0.0798(5) 0.7358(8) 0.3259(5) 0.218(4) Uani 1 1 d . . .
F6 F 0.0691(4) 0.6339(5) 0.4195(5) 0.171(3) Uani 1 1 d . . .
C32 C 0.1232(4) -0.0251(5) 0.0840(4) 0.0685(16) Uani 1 1 d . . .
C33 C 0.0585(4) -0.0847(7) 0.0998(5) 0.102(3) Uani 1 1 d . . .
H33A H 0.0725 -0.1038 0.1520 0.152 Uiso 1 1 calc R . .
H33B H 0.0472 -0.1525 0.0702 0.152 Uiso 1 1 calc R . .
H33C H 0.0133 -0.0369 0.0873 0.152 Uiso 1 1 calc R . .
F5 F 0.1173(4) 0.7995(6) 0.4339(5) 0.194(3) Uani 1 1 d . . .
F4 F 0.0020(6) 0.7730(12) 0.4452(5) 0.292(7) Uani 1 1 d . . .
F3 F -0.0348(4) 0.7036(9) 0.3361(6) 0.260(5) Uani 1 1 d . . .

loop_
_atom_site_aniso_label
_atom_site_aniso_U_11
_atom_site_aniso_U_22
_atom_site_aniso_U_33
_atom_site_aniso_U_23
_atom_site_aniso_U_13
_atom_site_aniso_U_12
Ru1 0.0494(3) 0.0436(3) 0.0548(3) -0.00244(19) 0.0184(2) -0.00005(18)
N4 0.050(2) 0.043(2) 0.052(2) -0.001(2) 0.0160(19) -0.0004(19)
N1 0.045(2) 0.062(3) 0.049(2) -0.002(2) 0.0154(19) 0.000(2)
N6 0.061(3) 0.052(3) 0.068(3) 0.000(2) 0.026(2) 0.001(2)
N7 0.061(3) 0.040(2) 0.061(3) -0.001(2) 0.023(2) 0.005(2)
N5 0.051(2) 0.048(3) 0.063(3) -0.009(2) 0.017(2) 0.000(2)
C28 0.048(3) 0.043(3) 0.052(3) 0.000(2) 0.011(2) 0.004(2)
C24 0.050(3) 0.045(3) 0.050(3) 0.002(2) 0.015(2) 0.008(2)
N2 0.052(2) 0.047(3) 0.061(3) 0.006(2) 0.022(2) 0.003(2)
C13 0.071(3) 0.049(3) 0.053(3) -0.005(3) 0.018(3) -0.001(3)
N3 0.052(2) 0.048(3) 0.056(3) -0.003(2) 0.019(2) -0.001(2)
C6 0.049(3) 0.052(3) 0.057(3) 0.007(3) 0.023(2) -0.002(2)
C23 0.056(3) 0.056(3) 0.057(3) 0.012(3) 0.023(3) 0.009(3)
C12 0.060(3) 0.036(3) 0.080(4) -0.004(3) 0.035(3) 0.000(2)
C7 0.054(3) 0.040(3) 0.080(4) 0.002(3) 0.031(3) -0.001(2)
C14 0.078(4) 0.043(3) 0.057(3) -0.006(3) 0.022(3) 0.005(3)
C15 0.110(5) 0.065(4) 0.066(4) -0.001(4) 0.009(4) -0.003(4)
C5 0.052(3) 0.061(4) 0.060(3) 0.011(3) 0.023(3) 0.001(3)
C26 0.080(4) 0.070(4) 0.067(4) 0.004(3) 0.034(3) 0.015(3)
C4 0.065(4) 0.077(4) 0.076(4) 0.021(4) 0.025(3) 0.010(3)
C27 0.066(3) 0.054(4) 0.059(3) -0.006(3) 0.021(3) 0.013(3)
C35 0.167(8) 0.059(5) 0.073(5) 0.011(4) 0.006(5) 0.028(5)
C2 0.067(4) 0.117(6) 0.060(4) 0.009(4) 0.017(3) -0.004(4)
C18 0.102(5) 0.079(5) 0.116(7) 0.011(5) 0.053(5) 0.002(4)
C21 0.062(3) 0.054(4) 0.076(4) 0.005(3) 0.018(3) -0.014(3)
C22 0.060(3) 0.065(4) 0.074(4) 0.014(3) 0.026(3) -0.003(3)
C31 0.064(3) 0.058(4) 0.088(4) -0.018(3) 0.027(3) -0.007(3)
C20 0.070(3) 0.049(3) 0.061(3) -0.003(3) 0.019(3) -0.002(3)
C25 0.069(4) 0.080(5) 0.073(4) 0.014(3) 0.040(3) 0.010(3)
C11 0.072(4) 0.052(4) 0.091(5) -0.017(3) 0.035(3) -0.007(3)
C19 0.078(4) 0.069(4) 0.082(5) 0.009(3) 0.035(4) 0.001(3)
C34 0.079(4) 0.043(3) 0.073(4) -0.007(3) 0.024(3) 0.004(3)
C29 0.085(4) 0.061(4) 0.087(5) -0.024(4) 0.032(4) 0.012(3)
C3 0.070(4) 0.117(7) 0.070(5) 0.033(4) 0.022(3) 0.014(4)
C8 0.075(4) 0.058(4) 0.114(6) 0.008(4) 0.033(4) 0.013(3)
C1 0.058(3) 0.089(5) 0.058(4) -0.004(3) 0.014(3) -0.004(3)
C16 0.177(9) 0.068(5) 0.065(5) 0.012(4) 0.023(5) 0.004(6)
C10 0.091(5) 0.057(4) 0.140(8) -0.033(5) 0.048(5) 0.001(4)
C9 0.080(5) 0.057(4) 0.154(8) -0.014(5) 0.038(5) 0.015(4)
C30 0.086(4) 0.057(4) 0.100(5) -0.028(4) 0.025(4) -0.004(3)
C17 0.160(8) 0.055(5) 0.105(7) 0.007(4) 0.072(6) 0.008(5)
P2 0.1207(16) 0.0643(12) 0.0952(14) -0.0137(10) 0.0616(13) -0.0275(11)
F12 0.227(6) 0.071(3) 0.144(5) -0.003(3) 0.097(5) -0.033(3)
F11 0.141(4) 0.103(4) 0.176(6) -0.024(4) 0.031(4) -0.022(3)
F8 0.222(6) 0.085(3) 0.185(6) -0.002(3) 0.150(5) 0.002(4)
F7 0.166(4) 0.082(3) 0.148(4) 0.019(3) 0.092(4) 0.001(3)
F9 0.182(6) 0.184(6) 0.147(5) -0.054(5) 0.036(5) -0.074(5)
F10 0.196(6) 0.113(4) 0.164(5) -0.022(4) 0.128(5) -0.031(4)
P1 0.0652(10) 0.1022(16) 0.0864(13) 0.0062(12) 0.0146(10) 0.0118(10)
F1 0.205(7) 0.160(6) 0.269(10) 0.087(6) 0.093(7) 0.087(6)
F2 0.255(9) 0.252(9) 0.198(8) 0.010(7) 0.144(7) 0.075(8)
F6 0.131(4) 0.123(5) 0.228(8) 0.056(5) 0.005(5) 0.003(4)
C32 0.070(4) 0.057(4) 0.090(5) -0.005(3) 0.041(3) -0.008(3)
C33 0.096(5) 0.084(5) 0.142(8) -0.005(5) 0.060(5) -0.033(4)
F5 0.127(5) 0.149(6) 0.261(9) -0.048(6) -0.013(5) 0.002(4)
F4 0.240(9) 0.518(19) 0.165(7) 0.117(9) 0.131(7) 0.208(11)
F3 0.145(5) 0.278(11) 0.259(10) 0.074(8) -0.092(6) -0.089(6)

loop_
_atom_type_symbol
_atom_type_description
_atom_type_scat_dispersion_real
_atom_type_scat_dispersion_imag
_atom_type_scat_source
C C 0.0033 0.0016 'International Tables Vol C Tables 4.2.6.8 and 6.1.1.4'
H H 0.0000 0.0000 'International Tables Vol C Tables 4.2.6.8 and 6.1.1.4'
N N 0.0061 0.0033 'International Tables Vol C Tables 4.2.6.8 and 6.1.1.4'
Ru Ru -1.2594 0.8363 'International Tables Vol C Tables 4.2.6.8 and 6.1.1.4'
P P 0.1023 0.0942 'International Tables Vol C Tables 4.2.6.8 and 6.1.1.4'
F F 0.0171 0.0103 'International Tables Vol C Tables 4.2.6.8 and 6.1.1.4'

loop_
_geom_angle_atom_site_label_1
_geom_angle_atom_site_label_2
_geom_angle_atom_site_label_3
_geom_angle
_geom_angle_site_symmetry_1
_geom_angle_site_symmetry_3
_geom_angle_publ_flag
C6 Ru1 N7 99.88(19) . . ?
C6 Ru1 N6 90.53(19) . . ?
N7 Ru1 N6 88.16(18) . . ?
C6 Ru1 N1 78.5(2) . . ?
N7 Ru1 N1 175.35(16) . . ?
N6 Ru1 N1 87.51(18) . . ?
C6 Ru1 N4 95.44(18) . . ?
N7 Ru1 N4 90.70(17) . . ?
N6 Ru1 N4 174.03(17) . . ?
N1 Ru1 N4 93.78(16) . . ?
C6 Ru1 N5 170.61(19) . . ?
N7 Ru1 N5 87.69(17) . . ?
N6 Ru1 N5 95.29(17) . . ?
N1 Ru1 N5 94.40(17) . . ?
N4 Ru1 N5 78.81(16) . . ?
C20 N4 C24 117.5(4) . . ?
C20 N4 Ru1 128.0(4) . . ?
C24 N4 Ru1 114.5(3) . . ?
C1 N1 C5 117.4(5) . . ?
C1 N1 Ru1 125.7(4) . . ?
C5 N1 Ru1 116.5(4) . . ?
C32 N6 Ru1 177.8(5) . . ?
C34 N7 Ru1 172.7(5) . . ?
C31 N5 C28 118.4(5) . . ?
C31 N5 Ru1 129.5(4) . . ?
C28 N5 Ru1 112.0(3) . . ?
N5 C28 C27 122.4(5) . . ?
N5 C28 C24 117.2(5) . . ?
C27 C28 C24 120.3(5) . . ?
N4 C24 C23 122.5(5) . . ?
N4 C24 C28 117.2(4) . . ?
C23 C24 C28 120.3(5) . . ?
C6 N2 C5 117.0(5) . . ?
C6 N2 C7 110.4(5) . . ?
C5 N2 C7 132.5(5) . . ?
N3 C13 C14 114.8(5) . . ?
C6 N3 C12 111.9(5) . . ?
C6 N3 C13 124.2(4) . . ?
C12 N3 C13 123.9(5) . . ?
N3 C6 N2 105.1(5) . . ?
N3 C6 Ru1 139.8(4) . . ?
N2 C6 Ru1 115.1(4) . . ?
C24 C23 C22 117.4(5) . . ?
C24 C23 C25 118.5(5) . . ?
C22 C23 C25 124.0(5) . . ?
C11 C12 C7 123.0(5) . . ?
C11 C12 N3 130.4(6) . . ?
C7 C12 N3 106.6(5) . . ?
C12 C7 C8 120.2(6) . . ?
C12 C7 N2 106.0(5) . . ?
C8 C7 N2 133.8(6) . . ?
C15 C14 C19 118.7(6) . . ?
C15 C14 C13 118.5(6) . . ?
C19 C14 C13 122.8(6) . . ?
C14 C15 C16 120.0(8) . . ?
N1 C5 C4 122.4(6) . . ?
N1 C5 N2 112.8(5) . . ?
C4 C5 N2 124.8(6) . . ?
C25 C26 C27 121.2(6) . . ?
C3 C4 C5 117.3(7) . . ?
C29 C27 C28 117.8(5) . . ?
C29 C27 C26 123.9(6) . . ?
C28 C27 C26 118.3(5) . . ?
C3 C2 C1 118.9(7) . . ?
C17 C18 C19 120.9(8) . . ?
C22 C21 C20 120.2(6) . . ?
C21 C22 C23 119.4(5) . . ?
N5 C31 C30 121.4(6) . . ?
N4 C20 C21 122.9(5) . . ?
C26 C25 C23 121.2(6) . . ?
C12 C11 C10 116.8(7) . . ?
C14 C19 C18 120.0(7) . . ?
N7 C34 C35 178.2(7) . . ?
C30 C29 C27 119.4(6) . . ?
C2 C3 C4 120.9(7) . . ?
C9 C8 C7 116.9(7) . . ?
N1 C1 C2 123.0(7) . . ?
C17 C16 C15 120.0(8) . . ?
C9 C10 C11 120.4(7) . . ?
C10 C9 C8 122.6(7) . . ?
C29 C30 C31 120.5(6) . . ?
C18 C17 C16 120.3(8) . . ?
F9 P2 F10 92.2(4) . . ?
F9 P2 F7 93.5(4) . . ?
F10 P2 F7 90.3(3) . . ?
F9 P2 F8 90.4(4) . . ?
F10 P2 F8 176.8(4) . . ?
F7 P2 F8 91.3(3) . . ?
F9 P2 F11 176.5(4) . . ?
F10 P2 F11 87.9(4) . . ?
F7 P2 F11 90.1(3) . . ?
F8 P2 F11 89.4(4) . . ?
F9 P2 F12 88.1(4) . . ?
F10 P2 F12 89.7(3) . . ?
F7 P2 F12 178.4(4) . . ?
F8 P2 F12 88.5(3) . . ?
F11 P2 F12 88.4(3) . . ?
F4 P1 F3 90.9(7) . . ?
F4 P1 F2 176.4(7) . . ?
F3 P1 F2 92.2(6) . . ?
F4 P1 F1 90.3(6) . . ?
F3 P1 F1 86.9(5) . . ?
F2 P1 F1 88.0(5) . . ?
F4 P1 F5 91.6(6) . . ?
F3 P1 F5 177.5(6) . . ?
F2 P1 F5 85.3(5) . . ?
F1 P1 F5 93.4(5) . . ?
F4 P1 F6 91.4(6) . . ?
F3 P1 F6 93.0(5) . . ?
F2 P1 F6 90.3(5) . . ?
F1 P1 F6 178.3(5) . . ?
F5 P1 F6 86.7(4) . . ?
N6 C32 C33 179.2(7) . . ?

loop_
_geom_bond_atom_site_label_1
_geom_bond_atom_site_label_2
_geom_bond_distance
_geom_bond_site_symmetry_2
_geom_bond_publ_flag
Ru1 C6 1.975(5) . ?
Ru1 N7 2.028(5) . ?
Ru1 N6 2.041(5) . ?
Ru1 N1 2.053(4) . ?
Ru1 N4 2.063(4) . ?
Ru1 N5 2.141(4) . ?
N4 C20 1.332(7) . ?
N4 C24 1.376(6) . ?
N1 C1 1.341(7) . ?
N1 C5 1.343(7) . ?
N6 C32 1.121(7) . ?
N7 C34 1.117(7) . ?
N5 C31 1.321(7) . ?
N5 C28 1.370(6) . ?
C28 C27 1.398(7) . ?
C28 C24 1.413(7) . ?
C24 C23 1.397(7) . ?
N2 C6 1.389(7) . ?
N2 C5 1.397(7) . ?
N2 C7 1.407(7) . ?
C13 N3 1.456(7) . ?
C13 C14 1.510(8) . ?
N3 C6 1.333(7) . ?
N3 C12 1.406(6) . ?
C23 C22 1.409(8) . ?
C23 C25 1.423(8) . ?
C12 C11 1.371(8) . ?
C12 C7 1.372(8) . ?
C7 C8 1.384(8) . ?
C14 C15 1.377(9) . ?
C14 C19 1.382(9) . ?
C15 C16 1.400(11) . ?
C5 C4 1.394(8) . ?
C26 C25 1.348(9) . ?
C26 C27 1.429(8) . ?
C4 C3 1.371(10) . ?
C27 C29 1.386(9) . ?
C35 C34 1.463(10) . ?
C2 C3 1.345(11) . ?
C2 C1 1.365(9) . ?
C18 C17 1.342(12) . ?
C18 C19 1.390(10) . ?
C21 C22 1.352(8) . ?
C21 C20 1.382(8) . ?
C31 C30 1.404(8) . ?
C11 C10 1.385(9) . ?
C29 C30 1.356(9) . ?
C8 C9 1.376(11) . ?
C16 C17 1.358(12) . ?
C10 C9 1.374(12) . ?
P2 F9 1.550(6) . ?
P2 F10 1.552(5) . ?
P2 F7 1.572(5) . ?
P2 F8 1.583(5) . ?
P2 F11 1.591(6) . ?
P2 F12 1.594(5) . ?
P1 F4 1.479(7) . ?
P1 F3 1.484(6) . ?
P1 F2 1.512(7) . ?
P1 F1 1.530(7) . ?
P1 F5 1.541(6) . ?
P1 F6 1.559(6) . ?
C32 C33 1.463(9) . ?
